data_4343844
loop_
_publ_author_name
'Filinchuk, Ya.E.'
'Yvon, K.'

_publ_section_title
;
 Boron-induced hydrogen localization in the novel metal hydride La Ni3 B
 H(x) (x=2.5-3.0)
;
_journal_name_full 'Inorganic Chemistry'
_journal_page_first 4398
_journal_page_last 4406
_journal_volume 44
_journal_year 2005
_chemical_formula_sum 'B4 D1.52 La2 Ni5'
_chemical_name_systematic 'La2 Ni5 B4 D1.52'
_space_group_IT_number 12
_symmetry_space_group_name_Hall '-C 2y'
_symmetry_space_group_name_H-M 'C 1 2/m 1'
_cell_angle_alpha 90
_cell_angle_beta 136.95
_cell_angle_gamma 90
_cell_formula_units_Z 2
_cell_length_a 9.733
_cell_length_b 5.366
_cell_length_c 8.197
_cell_volume 292.241
_citation_journal_id_ASTM INOCAJ
_cod_data_source_file Filinchuk_INOCAJ_2005_580.cif
_cod_data_source_block D1.52B4La2Ni5
_cod_original_cell_volume 292.2414
_cod_original_formula_sum 'D1.52 B4 La2 Ni5'
_cod_database_code 4343844

loop_
_symmetry_equiv_pos_as_xyz
x,y,z
-x,y,-z
-x,-y,-z
x,-y,z
x+1/2,y+1/2,z
-x+1/2,y+1/2,-z
-x+1/2,-y+1/2,-z
x+1/2,-y+1/2,z

loop_
_atom_site_label
_atom_site_type_symbol
_atom_site_fract_x
_atom_site_fract_y
_atom_site_fract_z
_atom_site_occupancy
_atom_site_U_iso_or_equiv
Ni2 Ni 0.5 0 0.5 1 0.0
D1 D 0.09347 0.22641 0.57856 0.38 0.0
La1 La 0.09614 0 0.35547 1 0.0
B1 B 0.38313 0 0.159 1 0.0
Ni1 Ni 0.21641 0.26222 0.13607 1 0.0
B2 B 0.45436 0 0.861 1 0.0
